data_2108426
loop_
_publ_author_name
'Duros, Vasilios'
'Papatriantafyllopoulou, Constantina'
'Kitos, Alexandros A.'
'Tasiopoulos, Anastasios J.'
'Nastopoulos, Vassilios'

_publ_section_title
;
 Influence of ligand positional isomerism on the molecular and
 supramolecular structures of cobalt(II)-phenylimidazole complexes
;
_journal_coeditor_code AW5026SUP1
_journal_issue 4
_journal_name_full 'Acta Crystallographica Section B'
_journal_page_first
;
;
_journal_paper_doi 10.1107/S205252061900636X
_journal_volume 75
_journal_year 2019
_chemical_formula_moiety 'C38 H32 Co N10 S2, 2(C H4 O)'
_chemical_formula_sum 'C40 H40 Co N10 O2 S2'
_chemical_formula_weight 815.87
_space_group_crystal_system triclinic
_space_group_IT_number 2
_space_group_name_Hall '-P 1'
_space_group_name_H-M_alt 'P -1'
_symmetry_space_group_name_Hall '-P 1'
_symmetry_space_group_name_H-M 'P -1'
_atom_sites_solution_hydrogens mixed
_atom_sites_solution_primary direct
_atom_sites_solution_secondary difmap
_audit_creation_method SHELXL-2014/7
_cell_angle_alpha 103.023(8)
_cell_angle_beta 95.901(7)
_cell_angle_gamma 107.217(8)
_cell_formula_units_Z 1
_cell_length_a 8.6822(8)
_cell_length_b 9.4570(9)
_cell_length_c 13.6578(12)
_cell_measurement_reflns_used 3225
_cell_measurement_temperature 100(2)
_cell_measurement_theta_max 29.6040
_cell_measurement_theta_min 4.2770
_cell_volume 1026.15(18)
_computing_cell_refinement 'CrysAlisPro 1.171.38.43 (Rigaku OD, 2015)'
_computing_data_collection 'CrysAlisPro 1.171.38.43 (Rigaku OD, 2015)'
_computing_data_reduction 'CrysAlisPro 1.171.38.43 (Rigaku OD, 2015)'
_computing_molecular_graphics
;
PLATON (Spek, 2011); MERCURY (Bruno et al. 2002);
DIAMOND (Brandenburg, 2014); X-SEED (Barbour, 2001)
;
_computing_publication_material 'WINGX (Farrugia, 2012)'
_computing_structure_refinement 'SHELXL-2014/7 (Sheldrick, 2014)'
_computing_structure_solution 'SIR92 (Altomare et al., 1994)'
_diffrn_ambient_temperature 100(2)
_diffrn_detector_area_resol_mean 10.4223
_diffrn_measured_fraction_theta_full 0.998
_diffrn_measured_fraction_theta_max 0.998
_diffrn_measurement_device_type 'Oxford Diffraction SuperNova with Atlas CCD detector'
_diffrn_measurement_method '\w scans'
_diffrn_radiation_type MoK\a
_diffrn_radiation_wavelength 0.71073
_diffrn_reflns_av_R_equivalents 0.0324
_diffrn_reflns_av_unetI/netI 0.0488
_diffrn_reflns_Laue_measured_fraction_full 0.998
_diffrn_reflns_Laue_measured_fraction_max 0.998
_diffrn_reflns_limit_h_max 10
_diffrn_reflns_limit_h_min -10
_diffrn_reflns_limit_k_max 9
_diffrn_reflns_limit_k_min -11
_diffrn_reflns_limit_l_max 17
_diffrn_reflns_limit_l_min -16
_diffrn_reflns_number 8705
_diffrn_reflns_point_group_measured_fraction_full 0.998
_diffrn_reflns_point_group_measured_fraction_max 0.998
_diffrn_reflns_theta_full 25.242
_diffrn_reflns_theta_max 26.494
_diffrn_reflns_theta_min 2.805
_diffrn_source 'SuperNova (Mo) X-ray Source'
_exptl_absorpt_coefficient_mu 0.567
_exptl_absorpt_correction_T_max 1.00000
_exptl_absorpt_correction_T_min 0.77976
_exptl_absorpt_correction_type multi-scan
_exptl_absorpt_process_details
;
CrysAlisPro 1.171.38.43 (Rigaku Oxford Diffraction, 2015)
Empirical absorption correction using spherical harmonics,
 implemented in SCALE3 ABSPACK scaling algorithm.
;
_exptl_crystal_colour orange
_exptl_crystal_density_diffrn 1.320
_exptl_crystal_density_method 'not measured'
_exptl_crystal_description prism
_exptl_crystal_F_000 425
_exptl_crystal_size_max 0.24
_exptl_crystal_size_mid 0.15
_exptl_crystal_size_min 0.14
_refine_diff_density_max 0.280
_refine_diff_density_min -0.376
_refine_diff_density_rms 0.060
_refine_ls_extinction_method none
_refine_ls_goodness_of_fit_ref 1.055
_refine_ls_hydrogen_treatment mixed
_refine_ls_matrix_type full
_refine_ls_number_parameters 260
_refine_ls_number_reflns 4241
_refine_ls_number_restraints 3
_refine_ls_restrained_S_all 1.055
_refine_ls_R_factor_all 0.0500
_refine_ls_R_factor_gt 0.0385
_refine_ls_shift/su_max 0.000
_refine_ls_shift/su_mean 0.000
_refine_ls_structure_factor_coef Fsqd
_refine_ls_weighting_details 'w=1/[\s^2^(Fo^2^)+(0.0309P)^2^+0.5771P] where P=(Fo^2^+2Fc^2^)/3'
_refine_ls_weighting_scheme calc
_refine_ls_wR_factor_gt 0.0859
_refine_ls_wR_factor_ref 0.0933
_reflns_Friedel_coverage 0.000
_reflns_number_gt 3549
_reflns_number_total 4241
_reflns_threshold_expression 'I > 2\s(I)'
_cod_data_source_file aw5026sup1.cif
_cod_data_source_block 7
_cod_original_cell_volume 1026.15(17)
_cod_database_code 2108426
_shelx_shelxl_version_number 2014/7
_shelx_space_group_comment
;
The symmetry employed for this shelxl refinement is uniquely defined
by the following loop, which should always be used as a source of
symmetry information in preference to the above space-group names.
They are only intended as comments.
;
_shelx_estimated_absorpt_t_min 0.876
_shelx_estimated_absorpt_t_max 0.925

loop_
_space_group_symop_operation_xyz
'x, y, z'
'-x, -y, -z'

loop_
_atom_site_label
_atom_site_type_symbol
_atom_site_fract_x
_atom_site_fract_y
_atom_site_fract_z
_atom_site_U_iso_or_equiv
_atom_site_adp_type
_atom_site_occupancy
_atom_site_site_symmetry_order
_atom_site_calc_flag
_atom_site_refinement_flags_posn
_atom_site_refinement_flags_adp
_atom_site_refinement_flags_occupancy
Co Co 0.5000 0.0000 0.0000 0.01496(11) Uani 1 2 d S . P
N1A N 0.8245(2) 0.1512(2) 0.28699(13) 0.0206(4) Uani 1 1 d D . .
H1A H 0.9216(16) 0.186(3) 0.3232(16) 0.031 Uiso 1 1 d D U .
C2A C 0.7864(2) 0.1130(2) 0.18446(15) 0.0186(4) Uani 1 1 d . . .
H2A H 0.8630 0.1182 0.1414 0.022 Uiso 1 1 calc R U .
N3A N 0.62656(19) 0.06713(18) 0.15296(12) 0.0175(4) Uani 1 1 d . . .
C4A C 0.5598(2) 0.0779(2) 0.24040(15) 0.0190(4) Uani 1 1 d . . .
H4A H 0.4483 0.0530 0.2418 0.023 Uiso 1 1 calc R U .
C5A C 0.6804(2) 0.1303(2) 0.32429(15) 0.0192(4) Uani 1 1 d . . .
C6A C 0.6744(3) 0.1620(2) 0.43391(16) 0.0238(5) Uani 1 1 d . . .
C7A C 0.8039(3) 0.1675(3) 0.50515(17) 0.0322(6) Uani 1 1 d . . .
H7A H 0.8972 0.1516 0.4838 0.039 Uiso 1 1 calc R U .
C8A C 0.7939(3) 0.1967(3) 0.60824(18) 0.0416(7) Uani 1 1 d . . .
H8A H 0.8815 0.2019 0.6559 0.050 Uiso 1 1 calc R U .
C9A C 0.6552(3) 0.2181(3) 0.64033(18) 0.0413(7) Uani 1 1 d . . .
H9A H 0.6493 0.2375 0.7094 0.050 Uiso 1 1 calc R U .
C10A C 0.5255(3) 0.2106(3) 0.57024(18) 0.0354(6) Uani 1 1 d . . .
H10A H 0.4315 0.2241 0.5920 0.042 Uiso 1 1 calc R U .
C11A C 0.5343(3) 0.1830(3) 0.46733(16) 0.0275(5) Uani 1 1 d . . .
H11A H 0.4464 0.1786 0.4203 0.033 Uiso 1 1 calc R U .
N1B N 0.7994(2) 0.3840(2) -0.08532(13) 0.0202(4) Uani 1 1 d D . .
H1B H 0.809(3) 0.4694(17) -0.0993(18) 0.030 Uiso 1 1 d D U .
C2B C 0.6720(2) 0.3065(2) -0.04877(15) 0.0203(4) Uani 1 1 d . . .
H2B H 0.5855 0.3410 -0.0328 0.024 Uiso 1 1 calc R U .
N3B N 0.68554(19) 0.17517(19) -0.03846(12) 0.0179(4) Uani 1 1 d . . .
C4B C 0.8302(2) 0.1702(2) -0.07021(15) 0.0185(4) Uani 1 1 d . . .
H4B H 0.8724 0.0904 -0.0712 0.022 Uiso 1 1 calc R U .
C5B C 0.9025(2) 0.2985(2) -0.09994(14) 0.0173(4) Uani 1 1 d . . .
C6B C 1.0529(2) 0.3429(2) -0.14259(14) 0.0176(4) Uani 1 1 d . . .
C7B C 1.1047(3) 0.4777(2) -0.17281(17) 0.0257(5) Uani 1 1 d . . .
H7B H 1.0442 0.5445 -0.1650 0.031 Uiso 1 1 calc R U .
C8B C 1.2461(3) 0.5135(2) -0.21452(17) 0.0267(5) Uani 1 1 d . . .
H8B H 1.2794 0.6040 -0.2344 0.032 Uiso 1 1 calc R U .
C9B C 1.3368(2) 0.4163(2) -0.22663(16) 0.0237(5) Uani 1 1 d . . .
H9B H 1.4312 0.4405 -0.2547 0.028 Uiso 1 1 calc R U .
C10B C 1.2868(3) 0.2819(3) -0.19674(19) 0.0301(5) Uani 1 1 d . . .
H10B H 1.3475 0.2152 -0.2050 0.036 Uiso 1 1 calc R U .
C11B C 1.1465(3) 0.2465(3) -0.15450(18) 0.0275(5) Uani 1 1 d . . .
H11B H 1.1147 0.1566 -0.1338 0.033 Uiso 1 1 calc R U .
N2 N 0.63040(19) -0.15390(19) -0.04664(13) 0.0195(4) Uani 1 1 d . . .
C12 C 0.6937(2) -0.2233(2) -0.09897(15) 0.0176(4) Uani 1 1 d . . .
S S 0.78707(7) -0.31891(7) -0.17439(4) 0.02719(15) Uani 1 1 d . . .
C13 C 0.2128(4) 0.4090(3) 0.4679(2) 0.0525(8) Uani 1 1 d . . .
H13A H 0.1614 0.4020 0.5264 0.079 Uiso 1 1 calc R U .
H13B H 0.1868 0.4845 0.4389 0.079 Uiso 1 1 calc R U .
H13C H 0.3295 0.4386 0.4883 0.079 Uiso 1 1 calc R U .
O1 O 0.15494(19) 0.2647(2) 0.39439(13) 0.0382(4) Uani 1 1 d D . .
H1 H 0.199(3) 0.274(4) 0.3431(15) 0.057 Uiso 1 1 d D U .

loop_
_atom_site_aniso_label
_atom_site_aniso_U_11
_atom_site_aniso_U_22
_atom_site_aniso_U_33
_atom_site_aniso_U_23
_atom_site_aniso_U_13
_atom_site_aniso_U_12
Co 0.01664(19) 0.0152(2) 0.01317(19) 0.00379(14) 0.00512(15) 0.00462(14)
N1A 0.0180(8) 0.0248(10) 0.0176(9) 0.0050(7) 0.0020(7) 0.0057(7)
C2A 0.0191(9) 0.0197(11) 0.0170(10) 0.0043(8) 0.0049(8) 0.0062(8)
N3A 0.0192(8) 0.0168(9) 0.0164(8) 0.0043(7) 0.0055(7) 0.0054(7)
C4A 0.0201(9) 0.0200(11) 0.0181(10) 0.0061(8) 0.0078(8) 0.0062(8)
C5A 0.0220(10) 0.0181(10) 0.0179(10) 0.0050(8) 0.0058(8) 0.0065(8)
C6A 0.0280(11) 0.0214(11) 0.0170(10) 0.0040(8) 0.0042(9) 0.0017(9)
C7A 0.0285(11) 0.0378(14) 0.0229(11) 0.0078(10) 0.0020(10) 0.0014(10)
C8A 0.0446(15) 0.0470(16) 0.0181(11) 0.0097(11) -0.0054(11) -0.0040(12)
C9A 0.0544(16) 0.0383(15) 0.0168(11) 0.0022(10) 0.0103(12) -0.0031(12)
C10A 0.0447(14) 0.0310(14) 0.0252(12) 0.0022(10) 0.0162(11) 0.0057(11)
C11A 0.0323(11) 0.0256(12) 0.0199(11) 0.0023(9) 0.0061(9) 0.0049(9)
N1B 0.0243(8) 0.0172(9) 0.0227(9) 0.0079(7) 0.0101(7) 0.0080(7)
C2B 0.0216(10) 0.0193(11) 0.0200(10) 0.0045(8) 0.0080(8) 0.0056(8)
N3B 0.0180(8) 0.0167(9) 0.0172(8) 0.0036(7) 0.0038(7) 0.0036(7)
C4B 0.0187(9) 0.0186(10) 0.0195(10) 0.0055(8) 0.0047(8) 0.0071(8)
C5B 0.0186(9) 0.0164(10) 0.0145(9) 0.0008(8) 0.0017(8) 0.0054(8)
C6B 0.0168(9) 0.0187(10) 0.0127(9) 0.0011(8) 0.0003(8) 0.0023(8)
C7B 0.0283(11) 0.0198(11) 0.0336(12) 0.0076(9) 0.0151(10) 0.0111(9)
C8B 0.0300(11) 0.0160(11) 0.0341(12) 0.0074(9) 0.0146(10) 0.0044(9)
C9B 0.0196(10) 0.0245(12) 0.0253(11) 0.0044(9) 0.0100(9) 0.0045(8)
C10B 0.0272(11) 0.0315(13) 0.0421(14) 0.0161(11) 0.0159(10) 0.0170(10)
C11B 0.0266(11) 0.0266(12) 0.0367(13) 0.0170(10) 0.0119(10) 0.0114(9)
N2 0.0209(8) 0.0192(9) 0.0199(9) 0.0068(7) 0.0060(7) 0.0070(7)
C12 0.0140(9) 0.0176(10) 0.0207(10) 0.0091(8) 0.0027(8) 0.0018(8)
S 0.0298(3) 0.0282(3) 0.0332(3) 0.0128(2) 0.0186(2) 0.0158(2)
C13 0.0496(16) 0.0419(17) 0.0497(17) 0.0066(14) 0.0053(14) -0.0032(13)
O1 0.0300(9) 0.0495(11) 0.0311(9) 0.0130(8) 0.0042(7) 0.0059(8)

loop_
_atom_type_symbol
_atom_type_description
_atom_type_scat_dispersion_real
_atom_type_scat_dispersion_imag
_atom_type_scat_source
C C 0.0033 0.0016 'International Tables Vol C Tables 4.2.6.8 and 6.1.1.4'
H H 0.0000 0.0000 'International Tables Vol C Tables 4.2.6.8 and 6.1.1.4'
Co Co 0.3494 0.9721 'International Tables Vol C Tables 4.2.6.8 and 6.1.1.4'
N N 0.0061 0.0033 'International Tables Vol C Tables 4.2.6.8 and 6.1.1.4'
O O 0.0106 0.0060 'International Tables Vol C Tables 4.2.6.8 and 6.1.1.4'
S S 0.1246 0.1234 'International Tables Vol C Tables 4.2.6.8 and 6.1.1.4'

loop_
_geom_angle_atom_site_label_1
_geom_angle_atom_site_label_2
_geom_angle_atom_site_label_3
_geom_angle
_geom_angle_site_symmetry_1
_geom_angle_site_symmetry_3
N3A Co N3A 180.0 2_655 .
N3A Co N2 91.85(6) 2_655 2_655
N3A Co N2 88.15(6) . 2_655
N3A Co N2 88.15(6) 2_655 .
N3A Co N2 91.85(6) . .
N2 Co N2 180.0 2_655 .
N3A Co N3B 88.63(6) 2_655 .
N3A Co N3B 91.37(6) . .
N2 Co N3B 91.49(6) 2_655 .
N2 Co N3B 88.51(6) . .
N3A Co N3B 91.37(6) 2_655 2_655
N3A Co N3B 88.63(6) . 2_655
N2 Co N3B 88.51(6) 2_655 2_655
N2 Co N3B 91.49(6) . 2_655
N3B Co N3B 180.0 . 2_655
C2A N1A C5A 107.82(16) . .
C2A N1A H1A 126.3(16) . .
C5A N1A H1A 125.9(16) . .
N3A C2A N1A 111.18(18) . .
N3A C2A H2A 124.4 . .
N1A C2A H2A 124.4 . .
C2A N3A C4A 105.52(16) . .
C2A N3A Co 127.11(13) . .
C4A N3A Co 127.33(13) . .
C5A C4A N3A 110.20(17) . .
C5A C4A H4A 124.9 . .
N3A C4A H4A 124.9 . .
C4A C5A N1A 105.28(17) . .
C4A C5A C6A 131.59(18) . .
N1A C5A C6A 123.13(18) . .
C7A C6A C11A 119.0(2) . .
C7A C6A C5A 121.4(2) . .
C11A C6A C5A 119.5(2) . .
C8A C7A C6A 120.0(2) . .
C8A C7A H7A 120.0 . .
C6A C7A H7A 120.0 . .
C9A C8A C7A 120.4(2) . .
C9A C8A H8A 119.8 . .
C7A C8A H8A 119.8 . .
C10A C9A C8A 120.0(2) . .
C10A C9A H9A 120.0 . .
C8A C9A H9A 120.0 . .
C9A C10A C11A 120.2(2) . .
C9A C10A H10A 119.9 . .
C11A C10A H10A 119.9 . .
C10A C11A C6A 120.3(2) . .
C10A C11A H11A 119.9 . .
C6A C11A H11A 119.9 . .
C2B N1B C5B 108.22(18) . .
C2B N1B H1B 124.0(16) . .
C5B N1B H1B 127.7(16) . .
N3B C2B N1B 111.28(18) . .
N3B C2B H2B 124.4 . .
N1B C2B H2B 124.4 . .
C2B N3B C4B 105.14(17) . .
C2B N3B Co 125.05(13) . .
C4B N3B Co 129.30(14) . .
C5B C4B N3B 110.55(18) . .
C5B C4B H4B 124.7 . .
N3B C4B H4B 124.7 . .
C4B C5B N1B 104.81(17) . .
C4B C5B C6B 130.81(19) . .
N1B C5B C6B 124.34(18) . .
C11B C6B C7B 118.20(19) . .
C11B C6B C5B 119.11(19) . .
C7B C6B C5B 122.69(19) . .
C6B C7B C8B 120.6(2) . .
C6B C7B H7B 119.7 . .
C8B C7B H7B 119.7 . .
C9B C8B C7B 120.5(2) . .
C9B C8B H8B 119.7 . .
C7B C8B H8B 119.7 . .
C8B C9B C10B 119.50(19) . .
C8B C9B H9B 120.3 . .
C10B C9B H9B 120.3 . .
C9B C10B C11B 120.1(2) . .
C9B C10B H10B 120.0 . .
C11B C10B H10B 120.0 . .
C6B C11B C10B 121.1(2) . .
C6B C11B H11B 119.5 . .
C10B C11B H11B 119.5 . .
C12 N2 Co 158.73(17) . .
N2 C12 S 178.69(19) . .
O1 C13 H13A 109.5 . .
O1 C13 H13B 109.5 . .
H13A C13 H13B 109.5 . .
O1 C13 H13C 109.5 . .
H13A C13 H13C 109.5 . .
H13B C13 H13C 109.5 . .
C13 O1 H1 108(2) . .

loop_
_geom_bond_atom_site_label_1
_geom_bond_atom_site_label_2
_geom_bond_distance
_geom_bond_site_symmetry_2
Co N3A 2.1194(16) 2_655
Co N3A 2.1195(16) .
Co N2 2.1241(17) 2_655
Co N2 2.1241(17) .
Co N3B 2.1452(16) .
Co N3B 2.1452(16) 2_655
N1A C2A 1.344(3) .
N1A C5A 1.376(3) .
N1A H1A 0.861(10) .
C2A N3A 1.318(2) .
C2A H2A 0.9300 .
N3A C4A 1.377(2) .
C4A C5A 1.358(3) .
C4A H4A 0.9300 .
C5A C6A 1.469(3) .
C6A C7A 1.390(3) .
C6A C11A 1.394(3) .
C7A C8A 1.389(3) .
C7A H7A 0.9300 .
C8A C9A 1.377(4) .
C8A H8A 0.9300 .
C9A C10A 1.375(4) .
C9A H9A 0.9300 .
C10A C11A 1.385(3) .
C10A H10A 0.9300 .
C11A H11A 0.9300 .
N1B C2B 1.345(3) .
N1B C5B 1.374(3) .
N1B H1B 0.854(10) .
C2B N3B 1.318(3) .
C2B H2B 0.9300 .
N3B C4B 1.380(2) .
C4B C5B 1.362(3) .
C4B H4B 0.9300 .
C5B C6B 1.471(3) .
C6B C11B 1.385(3) .
C6B C7B 1.390(3) .
C7B C8B 1.389(3) .
C7B H7B 0.9300 .
C8B C9B 1.371(3) .
C8B H8B 0.9300 .
C9B C10B 1.384(3) .
C9B H9B 0.9300 .
C10B C11B 1.385(3) .
C10B H10B 0.9300 .
C11B H11B 0.9300 .
N2 C12 1.152(3) .
C12 S 1.650(2) .
C13 O1 1.413(3) .
C13 H13A 0.9600 .
C13 H13B 0.9600 .
C13 H13C 0.9600 .
O1 H1 0.840(10) .

loop_
_geom_hbond_atom_site_label_D
_geom_hbond_atom_site_label_H
_geom_hbond_atom_site_label_A
_geom_hbond_distance_DH
_geom_hbond_distance_HA
_geom_hbond_distance_DA
_geom_hbond_angle_DHA
_geom_hbond_site_symmetry_A
N1A H1A O1 0.86(2) 2.00(2) 2.853(3) 174(2) 1_655
N1B H1B S 0.85(2) 2.49(2) 3.328(2) 167(2) 1_565
O1 H1 S 0.84(2) 2.44(2) 3.224(2) 155(2) 2_655

_cod_database_fobs_code 2108426
